data_1551897
loop_
_publ_author_name
'Chung, Lai-Hon'
'Yeung, Chi-Fung'
'Shek, Hau-Lam'
'Wong, Chun-Yuen'

_publ_section_title
;
 Isolation of C3-Metalated Indolizine Complex and Phosphonium Ring-Fused
 Bicyclic Metallafuran from Osmium-Induced Transformation of
 Pyridine-Tethered Alkynes
;
_journal_name_full 'Faraday Discussions'
_journal_paper_doi 10.1039/C9FD00048H
_journal_year 2019
_chemical_absolute_configuration unk
_chemical_formula_moiety 'C58 H49 Cl N O Os P4, 2(C H2 Cl2), Cl O4'
_chemical_formula_sum 'C60 H53 Cl6 N O5 Os P4'
_chemical_formula_weight 1394.81
_space_group_crystal_system monoclinic
_space_group_IT_number 4
_space_group_name_Hall 'P 2yb'
_space_group_name_H-M_alt 'P 1 21 1'
_symmetry_space_group_name_Hall 'P 2yb'
_symmetry_space_group_name_H-M 'P 1 21 1'
_atom_sites_solution_hydrogens geom
_atom_sites_solution_primary iterative
_audit_creation_date 2017-06-10
_audit_creation_method
;
Olex2 1.2
(compiled 2017.03.28 svn.r3405 for OlexSys, GUI svn.r5337)
;
_audit_update_record
;
2019-04-23 deposited with the CCDC.    2019-05-14 downloaded from the CCDC.
;
_cell_angle_alpha 90
_cell_angle_beta 96.4180(10)
_cell_angle_gamma 90
_cell_formula_units_Z 2
_cell_length_a 11.8030(2)
_cell_length_b 16.4826(3)
_cell_length_c 15.1932(2)
_cell_measurement_reflns_used 7097
_cell_measurement_temperature 173.00(14)
_cell_measurement_theta_max 71.5940
_cell_measurement_theta_min 10.3150
_cell_volume 2937.22(8)
_computing_molecular_graphics 'Olex2 (Dolomanov et al., 2009)'
_computing_publication_material 'Olex2 (Dolomanov et al., 2009)'
_computing_structure_refinement 'ShelXL (Sheldrick, 2015)'
_computing_structure_solution 'olex2.solve (Bourhis et al., 2015)'
_diffrn_ambient_temperature 173.00(14)
_diffrn_detector_area_resol_mean 16.1270
_diffrn_measured_fraction_theta_full 0.999
_diffrn_measured_fraction_theta_max 0.999
_diffrn_measurement_device_type 'Xcalibur, Sapphire3, Gemini ultra'
_diffrn_measurement_method '\w scans'
_diffrn_radiation_monochromator mirror
_diffrn_radiation_type CuK\a
_diffrn_radiation_wavelength 1.54184
_diffrn_reflns_av_R_equivalents 0.0238
_diffrn_reflns_av_unetI/netI 0.0360
_diffrn_reflns_Laue_measured_fraction_full 0.999
_diffrn_reflns_Laue_measured_fraction_max 0.999
_diffrn_reflns_limit_h_max 14
_diffrn_reflns_limit_h_min -14
_diffrn_reflns_limit_k_max 19
_diffrn_reflns_limit_k_min -15
_diffrn_reflns_limit_l_max 18
_diffrn_reflns_limit_l_min -17
_diffrn_reflns_number 11610
_diffrn_reflns_point_group_measured_fraction_full 0.733
_diffrn_reflns_point_group_measured_fraction_max 0.732
_diffrn_reflns_theta_full 67.684
_diffrn_reflns_theta_max 68.251
_diffrn_reflns_theta_min 3.769
_diffrn_source 'Enhance Ultra (Cu) X-ray Source'
_exptl_absorpt_coefficient_mu 8.040
_exptl_absorpt_correction_T_max 1.00000
_exptl_absorpt_correction_T_min 0.68469
_exptl_absorpt_correction_type multi-scan
_exptl_absorpt_process_details
;
CrysAlisPro, Agilent Technologies,
Version 1.171.37.35h (release 09-02-2015 CrysAlis171 .NET)
(compiled Feb  9 2015,16:26:32)
Empirical absorption correction using spherical harmonics,
 implemented in SCALE3 ABSPACK scaling algorithm.
;
_exptl_crystal_colour violet
_exptl_crystal_colour_primary violet
_exptl_crystal_density_diffrn 1.577
_exptl_crystal_description irregular
_exptl_crystal_F_000 1396
_exptl_crystal_size_max 0.43
_exptl_crystal_size_mid 0.28
_exptl_crystal_size_min 0.18
_refine_diff_density_max 1.033
_refine_diff_density_min -0.877
_refine_diff_density_rms 0.074
_refine_ls_abs_structure_details
;
 Flack x determined using 2225 quotients [(I+)-(I-)]/[(I+)+(I-)]
 (Parsons, Flack and Wagner, Acta Cryst. B69 (2013) 249-259).
;
_refine_ls_abs_structure_Flack -0.016(6)
_refine_ls_extinction_method none
_refine_ls_goodness_of_fit_ref 1.019
_refine_ls_hydrogen_treatment constr
_refine_ls_matrix_type full
_refine_ls_number_parameters 786
_refine_ls_number_reflns 7874
_refine_ls_number_restraints 157
_refine_ls_restrained_S_all 1.028
_refine_ls_R_factor_all 0.0283
_refine_ls_R_factor_gt 0.0276
_refine_ls_shift/su_max 0.002
_refine_ls_shift/su_mean 0.000
_refine_ls_structure_factor_coef Fsqd
_refine_ls_weighting_details 'w=1/[\s^2^(Fo^2^)+(0.0380P)^2^+2.8376P] where P=(Fo^2^+2Fc^2^)/3'
_refine_ls_weighting_scheme calc
_refine_ls_wR_factor_gt 0.0708
_refine_ls_wR_factor_ref 0.0716
_reflns_Friedel_coverage 0.411
_reflns_Friedel_fraction_full 0.446
_reflns_Friedel_fraction_max 0.443
_reflns_number_gt 7734
_reflns_number_total 7874
_reflns_threshold_expression 'I > 2\s(I)'
_cod_data_source_file c9fd00048h2.cif
_cod_data_source_block complex-4-ClO4
_cod_database_code 1551897
_shelx_shelxl_version_number 2014/7
_shelx_space_group_comment
;
The symmetry employed for this shelxl refinement is uniquely defined
by the following loop, which should always be used as a source of
symmetry information in preference to the above space-group names.
They are only intended as comments.
;
_olex2_refinement_description
;
1. Fixed Uiso
 At 1.2 times of:
  All C(H) groups, All C(H,H) groups
2. Uiso/Uaniso restraints and constraints
Uanis(C29A) \\sim Ueq, Uanis(C30A) \\sim Ueq, Uanis(C31) \\sim Ueq, Uanis(C32A)
\\sim Ueq, Uanis(C33A) \\sim Ueq, Uanis(C29B) \\sim Ueq, Uanis(C30B) \\sim Ueq,
Uanis(C32B) \\sim Ueq, Uanis(C33B) \\sim Ueq, Uanis(C35) \\sim Ueq, Uanis(C36)
\\sim Ueq, Uanis(C37) \\sim Ueq, Uanis(C38) \\sim Ueq, Uanis(C39) \\sim Ueq:
with sigma of 0.02 and sigma for terminal atoms of 0.04
Uanis(C47A) \\sim Ueq, Uanis(C48A) \\sim Ueq, Uanis(C49A) \\sim Ueq,
Uanis(C50A) \\sim Ueq, Uanis(C51A) \\sim Ueq, Uanis(C52A) \\sim Ueq,
Uanis(C47B) \\sim Ueq, Uanis(C48B) \\sim Ueq, Uanis(C49B) \\sim Ueq,
Uanis(C50B) \\sim Ueq, Uanis(C51B) \\sim Ueq, Uanis(C38) \\sim Ueq: with sigma
of 0.02 and sigma for terminal atoms of 0.04
Uanis(C52B) \\sim Ueq: with sigma of 0.01 and sigma for terminal atoms of 0.02
3. Others
 Sof(C29A)=Sof(H29A)=Sof(C30A)=Sof(H30A)=Sof(H31)=Sof(C32A)=Sof(H32A)=
 Sof(C33A)=Sof(H33A)=1-FVAR(1)
 Sof(C29B)=Sof(H29B)=Sof(C30B)=Sof(H30B)=Sof(H31A)=Sof(C32B)=Sof(H32B)=
 Sof(C33B)=Sof(H33B)=FVAR(1)
 Sof(C47B)=Sof(C48B)=Sof(H48B)=Sof(C49B)=Sof(H49B)=Sof(C50B)=Sof(H50B)=
 Sof(C51B)=Sof(H51B)=Sof(C52B)=Sof(H52B)=1-FVAR(2)
 Sof(C47A)=Sof(C48A)=Sof(H48A)=Sof(C49A)=Sof(H49A)=Sof(C50A)=Sof(H50A)=
 Sof(C51A)=Sof(H51A)=Sof(C52A)=Sof(H52A)=FVAR(2)
4.a Secondary CH2 refined with riding coordinates:
 C21(H21A,H21B), C46(H46A,H46B), C59(H59A,H59B), C60(H60A,H60B)
4.b Aromatic/amide H refined with riding coordinates:
 C2(H2), C5(H5), C6(H6), C7(H7), C8(H8), C10(H10), C11(H11), C12(H12),
 C13(H13), C14(H14), C16(H16), C17(H17), C18(H18), C19(H19), C20(H20), C23(H23),
  C24(H24), C25(H25), C26(H26), C27(H27), C29A(H29A), C29B(H29B), C30A(H30A),
 C30B(H30B), C31(H31A), C31(H31), C32A(H32A), C32B(H32B), C33A(H33A),
 C33B(H33B), C35(H35), C36(H36), C37(H37), C38(H38), C39(H39), C41(H41),
 C42(H42), C43(H43), C44(H44), C45(H45), C48A(H48A), C48B(H48B), C49A(H49A),
 C49B(H49B), C50A(H50A), C50B(H50B), C51A(H51A), C51B(H51B), C52A(H52A),
 C52B(H52B), C54(H54), C55(H55), C56(H56), C57(H57), C58(H58)
;
_olex2_submission_special_instructions 'No special instructions were received'

loop_
_space_group_symop_operation_xyz
'x, y, z'
'-x, y+1/2, -z'

loop_
_atom_site_label
_atom_site_type_symbol
_atom_site_fract_x
_atom_site_fract_y
_atom_site_fract_z
_atom_site_U_iso_or_equiv
_atom_site_adp_type
_atom_site_occupancy
_atom_site_site_symmetry_order
_atom_site_calc_flag
_atom_site_refinement_flags_posn
_atom_site_refinement_flags_adp
_atom_site_refinement_flags_occupancy
_atom_site_disorder_assembly
_atom_site_disorder_group
Os1 Os 0.24231(2) 0.48666(3) 0.75466(2) 0.02633(7) Uani 1 1 d . . . . .
Cl1 Cl 0.08419(11) 0.56295(11) 0.67927(9) 0.0363(3) Uani 1 1 d . . . . .
P1 P 0.44875(11) 0.57945(10) 0.66474(9) 0.0271(3) Uani 1 1 d . . . . .
P2 P 0.32718(16) 0.59527(12) 0.82597(12) 0.0284(4) Uani 1 1 d . . . . .
P3 P 0.13135(13) 0.43553(12) 0.86709(9) 0.0345(4) Uani 1 1 d . . . . .
P4 P 0.34211(17) 0.38663(15) 0.83637(13) 0.0378(5) Uani 1 1 d . . . . .
O1 O 0.1813(3) 0.3975(3) 0.6596(3) 0.0321(10) Uani 1 1 d . . . . .
N1 N 0.2332(5) 0.3476(4) 0.4405(4) 0.0488(16) Uani 1 1 d . . . . .
C1 C 0.3425(4) 0.5006(4) 0.6583(3) 0.0248(14) Uani 1 1 d . . . . .
C2 C 0.3243(5) 0.4513(4) 0.5831(3) 0.0295(12) Uani 1 1 d . . . . .
H2 H 0.3675 0.4540 0.5340 0.035 Uiso 1 1 calc R . . . .
C3 C 0.2327(5) 0.3967(4) 0.5899(4) 0.0283(12) Uani 1 1 d . . . . .
C4 C 0.1914(5) 0.3381(4) 0.5189(4) 0.0326(13) Uani 1 1 d . . . . .
C5 C 0.1139(6) 0.2786(5) 0.5346(4) 0.0430(17) Uani 1 1 d . . . . .
H5 H 0.0878 0.2730 0.5912 0.052 Uiso 1 1 calc R . . . .
C6 C 0.0751(7) 0.2271(5) 0.4655(5) 0.055(2) Uani 1 1 d . . . . .
H6 H 0.0221 0.1853 0.4742 0.066 Uiso 1 1 calc R . . . .
C7 C 0.1141(7) 0.2371(6) 0.3843(5) 0.054(2) Uani 1 1 d . . . . .
H7 H 0.0869 0.2038 0.3354 0.064 Uiso 1 1 calc R . . . .
C8 C 0.1937(8) 0.2967(6) 0.3759(5) 0.059(2) Uani 1 1 d . . . . .
H8 H 0.2226 0.3020 0.3203 0.071 Uiso 1 1 calc R . . . .
C9 C 0.4026(5) 0.6628(4) 0.5926(4) 0.0328(13) Uani 1 1 d . . . . .
C10 C 0.2884(6) 0.6733(5) 0.5616(5) 0.0479(18) Uani 1 1 d . . . . .
H10 H 0.2329 0.6356 0.5770 0.058 Uiso 1 1 calc R . . . .
C11 C 0.2563(8) 0.7382(6) 0.5087(6) 0.067(3) Uani 1 1 d . . . . .
H11 H 0.1780 0.7463 0.4887 0.081 Uiso 1 1 calc R . . . .
C12 C 0.3365(8) 0.7926(6) 0.4839(6) 0.063(2) Uani 1 1 d . . . . .
H12 H 0.3138 0.8360 0.4448 0.076 Uiso 1 1 calc R . . . .
C13 C 0.4514(7) 0.7829(5) 0.5169(5) 0.0515(19) Uani 1 1 d . . . . .
H13 H 0.5068 0.8206 0.5016 0.062 Uiso 1 1 calc R . . . .
C14 C 0.4832(6) 0.7189(5) 0.5712(5) 0.0427(16) Uani 1 1 d . . . . .
H14 H 0.5608 0.7127 0.5946 0.051 Uiso 1 1 calc R . . . .
C15 C 0.5864(5) 0.5505(4) 0.6348(4) 0.0314(13) Uani 1 1 d . . . . .
C16 C 0.5957(5) 0.5251(5) 0.5493(4) 0.0408(16) Uani 1 1 d . . . . .
H16 H 0.5297 0.5223 0.5074 0.049 Uiso 1 1 calc R . . . .
C17 C 0.7014(5) 0.5035(6) 0.5244(4) 0.046(2) Uani 1 1 d . . . . .
H17 H 0.7076 0.4855 0.4657 0.055 Uiso 1 1 calc R . . . .
C18 C 0.7970(5) 0.5083(5) 0.5848(5) 0.050(2) Uani 1 1 d . . . . .
H18 H 0.8692 0.4934 0.5678 0.060 Uiso 1 1 calc R . . . .
C19 C 0.7887(5) 0.5344(6) 0.6690(5) 0.051(2) Uani 1 1 d . . . . .
H19 H 0.8555 0.5375 0.7100 0.062 Uiso 1 1 calc R . . . .
C20 C 0.6843(5) 0.5566(5) 0.6960(4) 0.0418(16) Uani 1 1 d . . . . .
H20 H 0.6793 0.5755 0.7545 0.050 Uiso 1 1 calc R . . . .
C21 C 0.4636(5) 0.6102(4) 0.7785(4) 0.0321(13) Uani 1 1 d . . . . .
H21A H 0.4859 0.6681 0.7830 0.039 Uiso 1 1 calc R . . . .
H21B H 0.5244 0.5778 0.8123 0.039 Uiso 1 1 calc R . . . .
C22 C 0.2524(6) 0.6925(5) 0.8110(4) 0.0380(15) Uani 1 1 d . . . . .
C23 C 0.2945(8) 0.7609(6) 0.7728(5) 0.054(2) Uani 1 1 d . . . . .
H23 H 0.3673 0.7593 0.7518 0.065 Uiso 1 1 calc R . . . .
C24 C 0.2318(12) 0.8308(9) 0.7652(7) 0.079(4) Uani 1 1 d . . . . .
H24 H 0.2611 0.8770 0.7378 0.095 Uiso 1 1 calc R . . . .
C25 C 0.1278(10) 0.8354(7) 0.7963(6) 0.075(3) Uani 1 1 d . . . . .
H25 H 0.0860 0.8847 0.7915 0.090 Uiso 1 1 calc R . . . .
C26 C 0.0844(7) 0.7696(7) 0.8341(6) 0.064(3) Uani 1 1 d . . . . .
H26 H 0.0123 0.7728 0.8562 0.077 Uiso 1 1 calc R . . . .
C27 C 0.1450(6) 0.6979(6) 0.8405(5) 0.0495(18) Uani 1 1 d . . . . .
H27 H 0.1131 0.6515 0.8655 0.059 Uiso 1 1 calc R . . . .
C28 C 0.3783(5) 0.5998(4) 0.9455(4) 0.0316(13) Uani 1 1 d . . . . .
C29A C 0.3507(18) 0.6662(15) 0.9985(12) 0.050(6) Uani 0.375(12) 1 d . U P A 1
H29A H 0.3047 0.7092 0.9727 0.061 Uiso 0.375(12) 1 calc R . P A 1
C29B C 0.3006(9) 0.5934(8) 1.0044(7) 0.043(3) Uani 0.625(12) 1 d . U P A 2
H29B H 0.2220 0.5877 0.9839 0.051 Uiso 0.625(12) 1 calc R . P A 2
C30A C 0.390(2) 0.6685(18) 1.0865(16) 0.067(7) Uani 0.375(12) 1 d . U P A 1
H30A H 0.3734 0.7143 1.1208 0.081 Uiso 0.375(12) 1 calc R . P A 1
C30B C 0.3358(10) 0.5951(8) 1.0954(7) 0.046(3) Uani 0.625(12) 1 d . U P A 2
H30B H 0.2814 0.5890 1.1365 0.055 Uiso 0.625(12) 1 calc R . P A 2
C31 C 0.4527(8) 0.6061(6) 1.1261(5) 0.058(2) Uani 1 1 d . U . . .
H31A H 0.4772 0.6101 1.1876 0.069 Uiso 0.625(12) 1 calc R . P A 2
H31 H 0.4683 0.6048 1.1888 0.069 Uiso 0.375(12) 1 calc R . P A 1
C32A C 0.492(2) 0.5477(17) 1.0784(14) 0.065(7) Uani 0.375(12) 1 d . U P A 1
H32A H 0.5473 0.5104 1.1040 0.078 Uiso 0.375(12) 1 calc R . P A 1
C32B C 0.5259(12) 0.6107(13) 1.0677(8) 0.072(5) Uani 0.625(12) 1 d . U P A 2
H32B H 0.6048 0.6148 1.0879 0.087 Uiso 0.625(12) 1 calc R . P A 2
C33A C 0.447(2) 0.5420(15) 0.9844(12) 0.057(7) Uani 0.375(12) 1 d . U P A 1
H33A H 0.4662 0.4966 0.9506 0.068 Uiso 0.375(12) 1 calc R . P A 1
C33B C 0.4920(12) 0.6097(13) 0.9762(9) 0.064(5) Uani 0.625(12) 1 d . U P A 2
H33B H 0.5470 0.6159 0.9356 0.077 Uiso 0.625(12) 1 calc R . P A 2
C34 C 0.0586(7) 0.4902(8) 0.9490(4) 0.057(2) Uani 1 1 d . . . . .
C35 C -0.0303(7) 0.5427(7) 0.9179(7) 0.072(3) Uani 1 1 d . U . . .
H35 H -0.0474 0.5508 0.8560 0.086 Uiso 1 1 calc R . . . .
C36 C -0.0942(10) 0.5831(8) 0.9758(10) 0.102(4) Uani 1 1 d . U . . .
H36 H -0.1541 0.6187 0.9539 0.122 Uiso 1 1 calc R . . . .
C37 C -0.0694(16) 0.5707(9) 1.0643(10) 0.130(6) Uani 1 1 d . U . . .
H37 H -0.1112 0.5988 1.1047 0.156 Uiso 1 1 calc R . . . .
C38 C 0.0115(17) 0.5207(9) 1.0940(8) 0.130(6) Uani 1 1 d . U . . .
H38 H 0.0242 0.5110 1.1560 0.156 Uiso 1 1 calc R . . . .
C39 C 0.0814(14) 0.4801(9) 1.0380(6) 0.112(5) Uani 1 1 d . U . . .
H39 H 0.1427 0.4466 1.0621 0.134 Uiso 1 1 calc R . . . .
C40 C 0.0233(6) 0.3584(5) 0.8361(5) 0.0413(16) Uani 1 1 d . . . . .
C41 C -0.0086(7) 0.3031(6) 0.8979(6) 0.058(2) Uani 1 1 d . . . . .
H41 H 0.0284 0.3038 0.9567 0.069 Uiso 1 1 calc R . . . .
C42 C -0.0934(8) 0.2472(7) 0.8746(8) 0.076(3) Uani 1 1 d . . . . .
H42 H -0.1146 0.2094 0.9170 0.091 Uiso 1 1 calc R . . . .
C43 C -0.1472(9) 0.2463(7) 0.7898(8) 0.083(3) Uani 1 1 d . . . . .
H43 H -0.2045 0.2070 0.7733 0.100 Uiso 1 1 calc R . . . .
C44 C -0.1186(7) 0.3023(7) 0.7284(6) 0.065(3) Uani 1 1 d . . . . .
H44 H -0.1586 0.3028 0.6706 0.078 Uiso 1 1 calc R . . . .
C45 C -0.0318(6) 0.3579(5) 0.7508(5) 0.0479(18) Uani 1 1 d . . . . .
H45 H -0.0103 0.3952 0.7079 0.058 Uiso 1 1 calc R . . . .
C46 C 0.2525(6) 0.3812(5) 0.9273(4) 0.0439(18) Uani 1 1 d . . . . .
H46A H 0.2858 0.4105 0.9809 0.053 Uiso 1 1 calc R . . . .
H46B H 0.2333 0.3248 0.9424 0.053 Uiso 1 1 calc R . . . .
C47A C 0.487(2) 0.4015(14) 0.8941(14) 0.041(5) Uani 0.57(3) 1 d . U P B 1
C47B C 0.494(2) 0.3727(15) 0.8749(16) 0.026(5) Uani 0.43(3) 1 d . U P B 2
C48A C 0.5122(15) 0.3845(13) 0.9831(12) 0.050(5) Uani 0.57(3) 1 d . U P B 1
H48A H 0.4528 0.3707 1.0177 0.060 Uiso 0.57(3) 1 calc R . P B 1
C48B C 0.5270(16) 0.3344(18) 0.9528(14) 0.049(6) Uani 0.43(3) 1 d . U P B 2
H48B H 0.4724 0.3071 0.9835 0.059 Uiso 0.43(3) 1 calc R . P B 2
C49A C 0.6244(14) 0.3875(15) 1.0221(13) 0.070(7) Uani 0.57(3) 1 d . U P B 1
H49A H 0.6419 0.3765 1.0835 0.085 Uiso 0.57(3) 1 calc R . P B 1
C49B C 0.6428(17) 0.3356(17) 0.9878(13) 0.052(6) Uani 0.43(3) 1 d . U P B 2
H49B H 0.6648 0.3112 1.0438 0.063 Uiso 0.43(3) 1 calc R . P B 2
C50A C 0.7084(18) 0.4061(16) 0.9722(17) 0.069(6) Uani 0.57(3) 1 d . U P B 1
H50A H 0.7852 0.4084 0.9988 0.083 Uiso 0.57(3) 1 calc R . P B 1
C50B C 0.7224(19) 0.3702(18) 0.9438(17) 0.052(6) Uani 0.43(3) 1 d . U P B 2
H50B H 0.7995 0.3718 0.9696 0.063 Uiso 0.43(3) 1 calc R . P B 2
C51A C 0.684(3) 0.4215(18) 0.8853(18) 0.051(6) Uani 0.57(3) 1 d . U P B 1
H51A H 0.7441 0.4317 0.8497 0.062 Uiso 0.57(3) 1 calc R . P B 1
C51B C 0.692(3) 0.404(2) 0.860(2) 0.041(7) Uani 0.43(3) 1 d . U P B 2
H51B H 0.7484 0.4252 0.8262 0.049 Uiso 0.43(3) 1 calc R . P B 2
C52A C 0.573(3) 0.4224(18) 0.8484(18) 0.049(7) Uani 0.57(3) 1 d . U P B 1
H52A H 0.5562 0.4384 0.7883 0.059 Uiso 0.57(3) 1 calc R . P B 1
C52B C 0.578(3) 0.4060(19) 0.8272(19) 0.025(5) Uani 0.43(3) 1 d . U P B 2
H52B H 0.5559 0.4305 0.7713 0.030 Uiso 0.43(3) 1 calc R . P B 2
C53 C 0.3330(5) 0.2889(5) 0.7807(4) 0.0424(17) Uani 1 1 d . . . . .
C54 C 0.4013(7) 0.2721(7) 0.7136(5) 0.060(2) Uani 1 1 d . . . . .
H54 H 0.4578 0.3103 0.7015 0.072 Uiso 1 1 calc R . . . .
C55 C 0.3894(8) 0.2026(7) 0.6649(5) 0.068(3) Uani 1 1 d . . . . .
H55 H 0.4369 0.1935 0.6193 0.081 Uiso 1 1 calc R . . . .
C56 C 0.3109(8) 0.1465(7) 0.6808(6) 0.066(2) Uani 1 1 d . . . . .
H56 H 0.3039 0.0977 0.6475 0.080 Uiso 1 1 calc R . . . .
C57 C 0.2401(9) 0.1610(11) 0.7467(7) 0.074(4) Uani 1 1 d . . . . .
H57 H 0.1844 0.1220 0.7582 0.089 Uiso 1 1 calc R . . . .
C58 C 0.2511(8) 0.2316(6) 0.7948(6) 0.057(2) Uani 1 1 d . . . . .
H58 H 0.2014 0.2414 0.8387 0.069 Uiso 1 1 calc R . . . .
Cl2 Cl -0.0482(2) 0.4491(2) 0.39821(19) 0.0918(9) Uani 1 1 d . . . . .
Cl3 Cl 0.0485(3) 0.6071(2) 0.36214(18) 0.0919(9) Uani 1 1 d . . . . .
C59 C 0.0602(7) 0.5181(6) 0.4284(5) 0.065(3) Uani 1 1 d . . . . .
H59A H 0.1346 0.4919 0.4230 0.078 Uiso 1 1 calc R . . . .
H59B H 0.0584 0.5334 0.4912 0.078 Uiso 1 1 calc R . . . .
Cl4 Cl 0.5295(3) 0.4451(2) 0.3095(2) 0.1021(10) Uani 1 1 d . . . . .
Cl5 Cl 0.3469(2) 0.5502(2) 0.34477(18) 0.0938(9) Uani 1 1 d . . . . .
C60 C 0.3856(9) 0.4565(8) 0.3021(6) 0.086(4) Uani 1 1 d . . . . .
H60A H 0.3528 0.4122 0.3352 0.103 Uiso 1 1 calc R . . . .
H60B H 0.3533 0.4523 0.2393 0.103 Uiso 1 1 calc R . . . .
Cl6 Cl 0.2914(2) 0.26694(17) 0.14572(13) 0.0749(8) Uani 1 1 d . . . . .
O2 O 0.3741(7) 0.2651(7) 0.2186(8) 0.136(4) Uani 1 1 d . . . . .
O3 O 0.3199(10) 0.2310(5) 0.0690(6) 0.127(4) Uani 1 1 d . . . . .
O4 O 0.2198(14) 0.2008(9) 0.1826(8) 0.184(6) Uani 1 1 d . . . . .
O5 O 0.2135(8) 0.3257(7) 0.1407(5) 0.114(4) Uani 1 1 d . . . . .

loop_
_atom_site_aniso_label
_atom_site_aniso_U_11
_atom_site_aniso_U_22
_atom_site_aniso_U_33
_atom_site_aniso_U_23
_atom_site_aniso_U_13
_atom_site_aniso_U_12
Os1 0.01913(10) 0.04540(14) 0.01411(10) 0.00000(14) 0.00028(6) -0.00622(15)
Cl1 0.0210(6) 0.0594(10) 0.0274(6) -0.0014(7) -0.0024(5) -0.0007(6)
P1 0.0191(6) 0.0424(9) 0.0198(6) 0.0021(6) 0.0018(5) -0.0056(6)
P2 0.0220(8) 0.0452(10) 0.0175(8) -0.0023(7) 0.0005(6) -0.0039(7)
P3 0.0352(8) 0.0508(10) 0.0184(7) -0.0047(7) 0.0069(5) -0.0124(7)
P4 0.0243(9) 0.0634(13) 0.0246(9) 0.0161(9) -0.0025(7) -0.0079(8)
O1 0.0259(19) 0.051(3) 0.0180(18) -0.0022(19) -0.0020(15) -0.0084(19)
N1 0.058(4) 0.063(4) 0.029(3) -0.012(3) 0.019(3) -0.020(3)
C1 0.0165(19) 0.036(4) 0.021(2) 0.004(3) -0.0029(16) -0.009(3)
C2 0.024(2) 0.050(3) 0.017(2) 0.002(2) 0.0076(19) -0.002(2)
C3 0.020(2) 0.042(4) 0.022(3) 0.005(3) -0.002(2) 0.000(2)
C4 0.029(3) 0.046(4) 0.023(3) 0.001(3) 0.004(2) 0.003(3)
C5 0.047(4) 0.056(5) 0.026(3) -0.003(3) 0.004(3) -0.017(3)
C6 0.063(5) 0.063(5) 0.039(4) -0.011(4) 0.005(3) -0.026(4)
C7 0.062(5) 0.067(5) 0.031(4) -0.016(4) 0.003(3) -0.013(4)
C8 0.077(5) 0.076(6) 0.028(3) -0.018(4) 0.019(3) -0.026(5)
C9 0.032(3) 0.046(4) 0.020(3) 0.000(3) 0.001(2) -0.002(3)
C10 0.032(3) 0.062(5) 0.047(4) 0.012(4) -0.009(3) -0.011(3)
C11 0.054(5) 0.075(6) 0.066(5) 0.026(5) -0.022(4) -0.010(5)
C12 0.079(6) 0.057(5) 0.050(5) 0.023(4) -0.010(4) -0.007(5)
C13 0.056(4) 0.044(4) 0.055(5) 0.011(4) 0.008(4) -0.014(4)
C14 0.036(3) 0.048(4) 0.044(4) 0.003(3) 0.007(3) -0.010(3)
C15 0.022(3) 0.043(4) 0.030(3) 0.007(3) 0.004(2) -0.005(3)
C16 0.026(3) 0.066(4) 0.029(3) 0.001(3) 0.001(2) -0.005(3)
C17 0.030(3) 0.073(7) 0.037(3) -0.002(4) 0.012(2) -0.004(3)
C18 0.024(3) 0.076(7) 0.051(4) 0.005(4) 0.011(3) 0.000(3)
C19 0.021(3) 0.088(6) 0.045(4) 0.004(4) -0.002(3) -0.003(3)
C20 0.025(3) 0.066(5) 0.033(3) -0.002(3) 0.000(2) -0.009(3)
C21 0.026(3) 0.047(4) 0.022(3) 0.002(3) -0.002(2) -0.007(3)
C22 0.041(4) 0.053(4) 0.018(3) -0.001(3) -0.005(2) 0.003(3)
C23 0.069(6) 0.056(5) 0.041(4) 0.007(4) 0.019(4) 0.006(5)
C24 0.126(11) 0.046(6) 0.071(7) 0.015(5) 0.037(7) 0.009(6)
C25 0.099(7) 0.078(7) 0.048(5) 0.010(5) 0.011(5) 0.041(6)
C26 0.048(4) 0.096(7) 0.046(4) -0.004(5) -0.005(3) 0.025(5)
C27 0.038(4) 0.066(5) 0.044(4) 0.001(4) -0.001(3) 0.010(4)
C28 0.032(3) 0.044(4) 0.018(3) -0.003(3) -0.004(2) -0.009(3)
C29A 0.051(10) 0.071(14) 0.030(8) -0.005(9) 0.004(7) 0.015(10)
C29B 0.037(5) 0.065(8) 0.024(5) -0.008(5) -0.005(4) 0.003(5)
C30A 0.054(12) 0.086(16) 0.063(13) -0.040(12) 0.012(10) 0.012(11)
C30B 0.050(6) 0.061(8) 0.031(5) 0.008(5) 0.017(5) 0.015(6)
C31 0.073(5) 0.079(6) 0.018(3) -0.009(4) -0.010(3) -0.005(5)
C32A 0.091(15) 0.062(13) 0.034(10) -0.003(10) -0.034(10) 0.002(12)
C32B 0.052(7) 0.131(15) 0.030(6) -0.002(8) -0.014(5) -0.030(8)
C33A 0.082(14) 0.056(13) 0.026(9) -0.022(9) -0.021(9) 0.009(11)
C33B 0.031(6) 0.132(15) 0.028(6) -0.004(8) -0.005(5) -0.016(8)
C34 0.082(5) 0.054(4) 0.044(3) -0.012(5) 0.041(3) -0.026(6)
C35 0.043(4) 0.096(7) 0.082(6) -0.037(6) 0.027(4) -0.022(5)
C36 0.076(7) 0.103(9) 0.140(11) -0.053(8) 0.068(7) -0.024(6)
C37 0.206(15) 0.091(9) 0.117(10) -0.021(8) 0.124(10) -0.004(10)
C38 0.243(16) 0.102(10) 0.061(6) 0.003(6) 0.090(9) 0.026(10)
C39 0.244(14) 0.062(7) 0.039(4) 0.005(5) 0.051(6) 0.023(9)
C40 0.035(3) 0.052(4) 0.038(3) -0.005(3) 0.008(3) -0.006(3)
C41 0.047(4) 0.068(6) 0.058(5) 0.010(4) 0.008(4) -0.021(4)
C42 0.062(6) 0.077(7) 0.088(7) 0.016(6) 0.008(5) -0.030(5)
C43 0.065(6) 0.075(7) 0.112(9) -0.020(7) 0.018(6) -0.039(6)
C44 0.048(4) 0.091(7) 0.055(5) -0.021(5) -0.002(4) -0.022(5)
C45 0.038(3) 0.063(5) 0.043(4) -0.012(4) 0.007(3) -0.013(3)
C46 0.042(4) 0.069(5) 0.020(3) 0.009(3) 0.001(3) -0.014(3)
C47A 0.043(8) 0.038(11) 0.039(10) 0.001(8) -0.004(7) -0.011(8)
C47B 0.022(7) 0.028(11) 0.026(10) 0.004(8) -0.005(6) -0.006(8)
C48A 0.040(8) 0.067(11) 0.039(8) 0.011(8) -0.015(6) -0.010(8)
C48B 0.032(8) 0.073(15) 0.042(10) 0.009(10) 0.004(7) -0.008(9)
C49A 0.048(8) 0.092(14) 0.063(10) 0.024(10) -0.032(8) -0.007(9)
C49B 0.053(10) 0.067(14) 0.034(9) 0.019(9) -0.003(7) 0.008(9)
C50A 0.043(9) 0.079(14) 0.079(13) 0.020(11) -0.019(9) 0.002(9)
C50B 0.027(8) 0.068(14) 0.058(12) 0.004(11) -0.009(8) 0.016(9)
C51A 0.031(8) 0.065(13) 0.058(14) 0.001(11) -0.001(10) -0.002(8)
C51B 0.030(9) 0.058(15) 0.037(12) -0.002(10) 0.012(9) -0.006(10)
C52A 0.044(10) 0.059(14) 0.043(13) 0.003(10) 0.000(9) 0.005(9)
C52B 0.014(7) 0.036(10) 0.026(9) 0.001(8) 0.006(7) -0.001(7)
C53 0.028(3) 0.065(5) 0.034(3) 0.020(3) 0.001(3) 0.010(3)
C54 0.049(4) 0.092(7) 0.041(4) 0.025(5) 0.011(3) 0.009(5)
C55 0.066(5) 0.103(8) 0.035(4) 0.003(5) 0.009(4) 0.025(6)
C56 0.066(6) 0.078(7) 0.054(5) 0.005(5) 0.001(4) 0.018(5)
C57 0.071(7) 0.070(9) 0.084(9) -0.002(6) 0.024(6) 0.005(5)
C58 0.056(5) 0.058(6) 0.061(6) 0.005(5) 0.026(4) 0.007(4)
Cl2 0.0659(14) 0.124(2) 0.0846(17) -0.0448(17) 0.0044(12) -0.0016(14)
Cl3 0.114(2) 0.097(2) 0.0635(14) 0.0029(14) 0.0011(14) 0.0409(18)
C59 0.057(4) 0.093(7) 0.043(4) -0.011(4) -0.005(3) 0.013(4)
Cl4 0.0807(17) 0.101(2) 0.116(2) 0.013(2) -0.0238(16) -0.0007(16)
Cl5 0.0777(16) 0.142(3) 0.0643(14) 0.0177(17) 0.0215(12) -0.0026(17)
C60 0.072(6) 0.131(11) 0.055(5) -0.015(6) 0.011(4) -0.047(6)
Cl6 0.0982(17) 0.0895(17) 0.0408(10) 0.0222(11) 0.0250(10) 0.0550(15)
O2 0.072(5) 0.118(7) 0.204(11) -0.055(8) -0.048(6) 0.046(5)
O3 0.214(11) 0.072(5) 0.116(7) -0.016(5) 0.110(7) -0.006(6)
O4 0.283(17) 0.161(12) 0.127(9) 0.036(9) 0.107(11) -0.026(12)
O5 0.111(6) 0.167(9) 0.064(4) 0.000(5) 0.008(4) 0.075(7)

loop_
_atom_type_symbol
_atom_type_description
_atom_type_scat_dispersion_real
_atom_type_scat_dispersion_imag
_atom_type_scat_source
C C 0.0181 0.0091 'International Tables Vol C Tables 4.2.6.8 and 6.1.1.4'
H H 0.0000 0.0000 'International Tables Vol C Tables 4.2.6.8 and 6.1.1.4'
Cl Cl 0.3639 0.7018 'International Tables Vol C Tables 4.2.6.8 and 6.1.1.4'
N N 0.0311 0.0180 'International Tables Vol C Tables 4.2.6.8 and 6.1.1.4'
O O 0.0492 0.0322 'International Tables Vol C Tables 4.2.6.8 and 6.1.1.4'
Os Os -4.9801 6.2216 'International Tables Vol C Tables 4.2.6.8 and 6.1.1.4'
P P 0.2955 0.4335 'International Tables Vol C Tables 4.2.6.8 and 6.1.1.4'

loop_
_geom_angle_atom_site_label_1
_geom_angle_atom_site_label_2
_geom_angle_atom_site_label_3
_geom_angle
P2 Os1 Cl1 95.26(6)
P2 Os1 P3 100.54(6)
P2 Os1 P4 97.78(6)
P3 Os1 Cl1 93.74(6)
P4 Os1 Cl1 160.60(6)
P4 Os1 P3 69.81(7)
O1 Os1 Cl1 81.58(13)
O1 Os1 P2 165.29(13)
O1 Os1 P3 94.02(12)
O1 Os1 P4 89.17(15)
C1 Os1 Cl1 94.68(16)
C1 Os1 P2 89.60(19)
C1 Os1 P3 166.2(2)
C1 Os1 P4 99.69(18)
C1 Os1 O1 76.4(2)
C1 P1 C9 110.8(3)
C15 P1 C1 116.0(3)
C15 P1 C9 105.5(3)
C21 P1 C1 104.4(3)
C21 P1 C9 111.2(3)
C21 P1 C15 109.0(3)
C21 P2 Os1 106.0(2)
C22 P2 Os1 116.8(2)
C22 P2 C21 105.3(3)
C22 P2 C28 100.7(3)
C28 P2 Os1 125.4(2)
C28 P2 C21 100.1(3)
C34 P3 Os1 130.0(4)
C34 P3 C46 107.4(4)
C40 P3 Os1 118.6(2)
C40 P3 C34 98.7(4)
C40 P3 C46 105.7(4)
C46 P3 Os1 93.9(2)
C46 P4 Os1 97.9(3)
C46 P4 C47A 103.4(7)
C46 P4 C47B 112.3(8)
C47A P4 Os1 123.4(7)
C47B P4 Os1 133.0(8)
C53 P4 Os1 112.5(2)
C53 P4 C46 107.4(4)
C53 P4 C47A 109.9(8)
C53 P4 C47B 92.4(8)
C3 O1 Os1 114.5(4)
C8 N1 C4 116.4(6)
P1 C1 Os1 120.6(3)
C2 C1 Os1 118.9(4)
C2 C1 P1 120.4(4)
C1 C2 C3 110.9(5)
O1 C3 C2 119.3(5)
O1 C3 C4 117.4(5)
C2 C3 C4 123.3(5)
N1 C4 C3 116.3(6)
N1 C4 C5 123.4(6)
C5 C4 C3 120.4(5)
C4 C5 C6 118.2(6)
C7 C6 C5 119.4(7)
C6 C7 C8 118.0(7)
N1 C8 C7 124.5(7)
C10 C9 P1 121.1(5)
C10 C9 C14 120.1(6)
C14 C9 P1 118.8(5)
C11 C10 C9 119.4(7)
C10 C11 C12 120.9(8)
C11 C12 C13 119.5(7)
C14 C13 C12 119.6(7)
C13 C14 C9 120.4(7)
C16 C15 P1 119.2(5)
C16 C15 C20 119.9(6)
C20 C15 P1 120.8(5)
C15 C16 C17 120.1(6)
C18 C17 C16 119.9(6)
C19 C18 C17 120.3(6)
C18 C19 C20 121.2(6)
C19 C20 C15 118.5(6)
P1 C21 P2 110.0(3)
C23 C22 P2 125.0(6)
C23 C22 C27 117.7(8)
C27 C22 P2 117.3(6)
C24 C23 C22 120.4(10)
C25 C24 C23 121.1(13)
C26 C25 C24 120.0(10)
C25 C26 C27 119.9(9)
C26 C27 C22 121.0(9)
C29A C28 P2 121.2(9)
C29B C28 P2 118.4(6)
C29B C28 C33B 119.4(8)
C33A C28 P2 121.1(9)
C33A C28 C29A 117.6(12)
C33B C28 P2 122.3(7)
C30A C29A C28 120.2(19)
C28 C29B C30B 120.2(9)
C29A C30A C31 121.2(19)
C29B C30B C31 119.9(10)
C32A C31 C30A 120.8(14)
C32B C31 C30B 118.5(8)
C31 C32A C33A 118(2)
C31 C32B C33B 122.3(12)
C28 C33A C32A 121.1(18)
C28 C33B C32B 119.6(13)
C35 C34 P3 117.8(6)
C39 C34 P3 124.1(10)
C39 C34 C35 117.9(9)
C36 C35 C34 121.4(11)
C37 C36 C35 118.8(14)
C38 C37 C36 120.4(11)
C37 C38 C39 123.0(12)
C34 C39 C38 118.4(13)
C41 C40 P3 121.2(6)
C45 C40 P3 119.2(6)
C45 C40 C41 119.6(7)
C42 C41 C40 120.6(8)
C43 C42 C41 119.8(9)
C42 C43 C44 120.4(8)
C43 C44 C45 120.3(8)
C40 C45 C44 119.3(8)
P4 C46 P3 94.8(3)
C48A C47A P4 121.4(16)
C52A C47A P4 120.2(18)
C52A C47A C48A 118(2)
C48B C47B P4 120.6(17)
C48B C47B C52B 119(2)
C52B C47B P4 120(2)
C47A C48A C49A 119.9(19)
C47B C48B C49B 119.5(18)
C50A C49A C48A 119.6(17)
C50B C49B C48B 121.5(17)
C51A C50A C49A 120(2)
C49B C50B C51B 120(2)
C50A C51A C52A 119(3)
C52B C51B C50B 118(3)
C47A C52A C51A 122(3)
C51B C52B C47B 121(3)
C54 C53 P4 120.4(7)
C58 C53 P4 122.5(6)
C58 C53 C54 116.7(8)
C55 C54 C53 122.0(9)
C56 C55 C54 120.6(8)
C55 C56 C57 119.3(11)
C58 C57 C56 120.0(13)
C57 C58 C53 121.4(9)
Cl2 C59 Cl3 112.6(5)
Cl4 C60 Cl5 111.8(6)
O2 Cl6 O4 93.5(8)
O3 Cl6 O2 116.5(7)
O3 Cl6 O4 101.6(7)
O5 Cl6 O2 118.7(6)
O5 Cl6 O3 119.6(6)
O5 Cl6 O4 97.7(8)

loop_
_geom_bond_atom_site_label_1
_geom_bond_atom_site_label_2
_geom_bond_distance
Os1 Cl1 2.4287(15)
Os1 P2 2.2670(19)
Os1 P3 2.4174(15)
Os1 P4 2.307(2)
Os1 O1 2.128(4)
Os1 C1 1.995(5)
P1 C1 1.801(6)
P1 C9 1.803(7)
P1 C15 1.800(6)
P1 C21 1.791(6)
P2 C21 1.853(6)
P2 C22 1.832(8)
P2 C28 1.851(6)
P3 C34 1.826(8)
P3 C40 1.825(7)
P3 C46 1.841(7)
P4 C46 1.833(7)
P4 C47A 1.85(2)
P4 C47B 1.84(2)
P4 C53 1.818(9)
O1 C3 1.278(7)
N1 C4 1.348(8)
N1 C8 1.336(10)
C1 C2 1.400(8)
C2 C3 1.419(8)
C3 C4 1.488(9)
C4 C5 1.381(10)
C5 C6 1.388(10)
C6 C7 1.374(11)
C7 C8 1.375(12)
C9 C10 1.389(9)
C9 C14 1.391(9)
C10 C11 1.367(12)
C11 C12 1.385(13)
C12 C13 1.401(12)
C13 C14 1.365(11)
C15 C16 1.381(9)
C15 C20 1.404(8)
C16 C17 1.390(9)
C17 C18 1.375(9)
C18 C19 1.364(10)
C19 C20 1.391(9)
C22 C23 1.385(12)
C22 C27 1.394(10)
C23 C24 1.367(16)
C24 C25 1.366(16)
C25 C26 1.355(15)
C26 C27 1.379(13)
C28 C29A 1.42(2)
C28 C29B 1.354(13)
C28 C33A 1.34(2)
C28 C33B 1.381(14)
C29A C30A 1.37(3)
C29B C30B 1.398(14)
C30A C31 1.37(3)
C30B C31 1.417(15)
C31 C32A 1.32(3)
C31 C32B 1.309(17)
C32A C33A 1.47(2)
C32B C33B 1.402(17)
C34 C35 1.400(15)
C34 C39 1.360(11)
C35 C36 1.391(13)
C36 C37 1.36(2)
C37 C38 1.30(2)
C38 C39 1.417(17)
C40 C41 1.391(11)
C40 C45 1.384(10)
C41 C42 1.377(12)
C42 C43 1.370(15)
C43 C44 1.381(15)
C44 C45 1.388(11)
C47A C48A 1.38(3)
C47A C52A 1.33(4)
C47B C48B 1.36(3)
C47B C52B 1.40(4)
C48A C49A 1.39(2)
C48B C49B 1.41(3)
C49A C50A 1.35(3)
C49B C50B 1.34(3)
C50A C51A 1.34(3)
C50B C51B 1.40(4)
C51A C52A 1.37(4)
C51B C52B 1.38(5)
C53 C54 1.396(11)
C53 C58 1.385(12)
C54 C55 1.362(15)
C55 C56 1.350(15)
C56 C57 1.393(13)
C57 C58 1.373(18)
Cl2 C59 1.735(10)
Cl3 C59 1.776(10)
Cl4 C60 1.700(11)
Cl5 C60 1.755(13)
Cl6 O2 1.392(9)
Cl6 O3 1.383(8)
Cl6 O4 1.524(12)
Cl6 O5 1.332(8)
